data_2001337
loop_
_publ_author_name
'Michel, A. G.'
'Drouin, M.'

_publ_contact_author
; Pr. Andr\'e G. Michel
Laboratoire de Chimie Structurale et Mod\'elisation Mol\'eculair
D\'epartement de chimie
Facult\'e des Sciences
Universit\'e de Sherbrooke
Sherbrooke, Qu\'ebec, Canada
J1K 2R1
;
_publ_section_title
;
 Functionalized hydrocarbons with condensed ring skeletons. XIV. A
 dioxotricyclo[8.4.0.0^2,7^]tetradec-6-ene
;
_journal_issue 10
_journal_name_full 'Acta Crystallographica Section C'
_journal_page_first 1828
_journal_page_last 1830
_journal_paper_doi 10.1107/S0108270193002975
_journal_volume 49
_journal_year 1993
_chemical_formula_moiety 'C16 H20 O4 '
_chemical_formula_sum 'C16 H20 O4'
_chemical_formula_weight 276.33
_chemical_name_systematic
;1,2-trans-1,10-cis-1-methoxycardonyl-8,14-dioxotricyclo[8.4.0.0^2,7^]tetradec-
6-ene
;
_space_group_IT_number 14
_symmetry_cell_setting monoclinic
_symmetry_space_group_name_Hall '-P 2ybc'
_symmetry_space_group_name_H-M 'P 1 21/c 1'
_cell_angle_alpha 90.0
_cell_angle_beta 99.630(19)
_cell_angle_gamma 90.0
_cell_formula_units_Z 4
_cell_length_a 11.747(4)
_cell_length_b 9.2937(10)
_cell_length_c 12.983(3)
_cell_measurement_reflns_used 24
_cell_measurement_temperature 293
_cell_measurement_theta_max 22.50
_cell_measurement_theta_min 18.00
_cell_volume 1397.4(6)
_computing_cell_refinement 'NRCCAD TRUANG'
_computing_data_collection 'NRCCAD DATCOL (Le Page, White & Gabe, 1986)'
_computing_data_reduction 'NRCVAX DATRD2 (Gabe, Le Page, Charland, Lee & White, 1989)'
_computing_molecular_graphics 'ORTEP (Johnson, 1976)'
_computing_publication_material 'NRCVAX TABLES DISANG'
_computing_structure_refinement 'NRCVAX LSTSQ'
_computing_structure_solution 'NRCVAX SOLVER'
_diffrn_ambient_temperature 293
_diffrn_measurement_device 'Nonius CAD-4    '
_diffrn_measurement_method \w/2\q
_diffrn_radiation_monochromator graphite
_diffrn_radiation_source 'xray tube'
_diffrn_radiation_type 'Mo K\a'
_diffrn_radiation_wavelength .70930
_diffrn_reflns_av_R_equivalents .008
_diffrn_reflns_limit_h_max 12
_diffrn_reflns_limit_h_min -12
_diffrn_reflns_limit_k_max 9
_diffrn_reflns_limit_k_min 0
_diffrn_reflns_limit_l_max 13
_diffrn_reflns_limit_l_min 0
_diffrn_reflns_number 1987
_diffrn_reflns_theta_max 22.44
_diffrn_reflns_theta_min 1.00
_diffrn_standards_decay_% .0
_diffrn_standards_interval_time 30
_diffrn_standards_number 2
_exptl_absorpt_coefficient_mu .09
_exptl_absorpt_correction_type none
_exptl_crystal_colour prism
_exptl_crystal_density_diffrn 1.313
_exptl_crystal_description colorless
_exptl_crystal_F_000 592.26
_exptl_crystal_size_max .30
_exptl_crystal_size_mid .30
_exptl_crystal_size_min .30
_refine_diff_density_max .14
_refine_diff_density_min -.12
_refine_ls_extinction_coef 2.8(6)
_refine_ls_extinction_method 'Larson (1970)'
_refine_ls_goodness_of_fit_obs 1.85
_refine_ls_hydrogen_treatment refall
_refine_ls_matrix_type full
_refine_ls_number_parameters 182
_refine_ls_number_reflns 1369
_refine_ls_R_factor_all .048
_refine_ls_R_factor_obs .034
_refine_ls_shift/esd_max .072
_refine_ls_structure_factor_coef F
_refine_ls_weighting_details 'w = 1/[\s^2^(F)+0.00005F^2^]'
_refine_ls_weighting_scheme calc
_refine_ls_wR_factor_all .032
_refine_ls_wR_factor_obs .030
_reflns_number_observed 1369
_reflns_number_total 1817
_reflns_observed_criterion 'Inet > 2.5\s(Inet)'
_cod_data_source_file cd1041.cif
_cod_data_source_block sher003
_cod_depositor_comments
;
The following automatic conversions were performed:
'_symmetry_cell_setting' value 'Monoclinic' changed to 'monoclinic'
according to '/home/saulius/struct/CIF-dictionaries/cif_core.dic'
dictionary named 'cif_core.dic' version 2.4.1 from 2010-06-29.

Automatic conversion script
Id: cif_fix_enum 1527 2010-12-29 10:47:43Z saulius 

The following automatic conversions were performed:

'_symmetry_cell_setting' value 'Monoclinic' changed to 'monoclinic'
according to /home/saulius/struct/CIF-dictionaries/cif_core.dic
dictionary named 'cif_core.dic' version 2.4.1 from 2010-06-29.

Automatic conversion script
Id: cif_fix_values 1715 2011-07-08 13:25:40Z adriana 

The following automatic conversions were performed:

'_refine_ls_weighting_scheme' value '1/[\s^2^(F)+0.00005F^2^]' was
changed to 'calc'. New tag '_refine_ls_weighting_details' was
created. The value of the new tag was set to 'w =
1/[\s^2^(F)+0.00005F^2^]'.

Automatic conversion script
Id: cif_fix_values 3143 2015-03-26 13:38:13Z robertas 
;
_cod_original_sg_symbol_H-M 'P 21/c'
_cod_original_formula_sum 'C16 H20 O4 '
_cod_database_code 2001337

loop_
_symmetry_equiv_pos_as_xyz
x,y,z
-x,-y,-z
-x,1/2+y,1/2-z
x,1/2-y,1/2+z

loop_
_atom_site_aniso_label
_atom_site_aniso_U_11
_atom_site_aniso_U_22
_atom_site_aniso_U_33
_atom_site_aniso_U_12
_atom_site_aniso_U_13
_atom_site_aniso_U_23
_atom_site_aniso_type_symbol
C(1) .0435(13) .0364(12) .0452(12) -.006(2) .020(2) -.003(2) C
C(2) .0340(12) .0541(14) .0600(14) -.009(2) .009(2) .009(2) C
C(3) .0476(14) .0569(15) .0465(13) .005(3) -.010(2) .001(2) C
C(4) .0473(13) .0495(14) .0331(11) .008(2) .011(2) .005(2) C
C(5) .0405(12) .0339(12) .0336(11) .002(2) .0133(19) -.0079(19) C
C(6) .0432(13) .0484(14) .0360(11) .004(2) .024(2) .005(2) C
C(7) .0373(12) .0419(12) .0457(12) -.003(2) .007(2) .021(2) C
C(8) .0389(12) .0284(11) .0378(11) -.001(2) .0050(19) .0048(19) C
C(9) .0406(12) .0390(12) .0317(11) .002(2) .0123(19) -.0004(19) C
C(10) .0342(12) .0313(12) .0348(11) .001(2) .0102(18) .0013(18) C
C(11) .0484(14) .0414(13) .0521(13) .002(2) -.006(2) -.004(2) C
C(12) .0715(17) .0740(18) .0481(13) .017(3) -.011(3) -.040(3) C
C(13) .0747(17) .0738(18) .0445(13) .026(3) .025(3) -.033(3) C
C(14) .0661(16) .0647(16) .0473(13) -.005(3) .046(2) -.021(2) C
C(15) .0392(12) .0382(12) .0421(11) -.005(2) .0184(19) .011(2) C
C(16) .0737(18) .0420(14) .0846(17) .037(3) .028(3) .031(3) C
O(1) .0541(10) .0638(10) .0729(10) -.0248(17) .0314(16) .0439(17) O
O(2) .0769(12) .0692(11) .0743(10) -.062(2) .0531(19) .0079(18) O
O(3) .0675(11) .0568(10) .0479(8) .0033(17) -.0256(15) .0179(15) O
O(4) .0650(10) .0341(8) .0629(9) .0197(16) .0013(16) .0012(15) O

loop_
_atom_site_label
_atom_site_fract_x
_atom_site_fract_y
_atom_site_fract_z
_atom_site_U_iso_or_equiv
_atom_site_thermal_displace_type
_atom_site_calc_flag
_atom_site_refinement_flags
_atom_site_type_symbol
C(1) .07667(18) .2820(2) .30805(15) .0414(12) Uani . . C
C(2) -.01163(17) .3541(2) .22759(15) .0497(13) Uani . . C
C(3) .02621(18) .3626(2) .12066(15) .0518(13) Uani . . C
C(4) .14555(18) .4284(2) .12907(14) .0434(12) Uani . . C
C(5) .23452(16) .3422(2) .20246(13) .0360(11) Uani . . C
C(6) .35698(17) .3980(2) .20864(14) .0419(12) Uani . . C
C(7) .38607(17) .5298(2) .27399(14) .0421(12) Uani . . C
C(8) .33332(17) .5435(2) .37030(14) .0355(11) Uani . . C
C(9) .21532(17) .4774(2) .36962(14) .0371(12) Uani . . C
C(10) .20279(15) .3285(2) .31430(13) .0335(11) Uani . . C
C(11) .39058(18) .6138(2) .45178(15) .0486(13) Uani . . C
C(12) .3457(2) .6341(3) .55237(16) .0663(15) Uani . . C
C(13) .2170(2) .6160(3) .53733(16) .0640(15) Uani . . C
C(14) .1800(2) .4778(3) .47833(16) .0578(14) Uani . . C
C(15) .28031(17) .2139(2) .37415(14) .0396(11) Uani . . C
C(16) .3366(2) -.0313(2) .37017(19) .0667(16) Uani . . C
O(1) .04987(13) .19434(16) .36851(11) .0630(9) Uani . . O
O(2) .45437(14) .61848(17) .25206(12) .0719(10) Uani . . O
O(3) .34512(12) .23023(15) .45461(10) .0600(9) Uani . . O
O(4) .26837(12) .08822(14) .32253(10) .0551(9) Uani . . O
H(2A) -.0821(16) .2985(19) .2231(13) .059(6) Uiso . . H
H(2B) -.0196(16) .4536(19) .2534(14) .054(6) Uiso . . H
H(3A) -.0340(17) .421(2) .0748(13) .066(6) Uiso . . H
H(3B) .0296(16) .262(2) .0897(13) .059(6) Uiso . . H
H(4A) .1480(16) .5346(19) .1519(13) .050(6) Uiso . . H
H(4B) .1716(15) .4312(18) .0612(12) .045(6) Uiso . . H
H(5) .2328(13) .2433(16) .1745(11) .027(5) Uiso . . H
H(6A) .3720(15) .4178(19) .1413(12) .052(6) Uiso . . H
H(6B) .4147(16) .3229(19) .2405(13) .057(6) Uiso . . H
H(9) .1566(14) .5421(17) .3238(11) .032(5) Uiso . . H
H(11) .4690(16) .652(2) .4472(13) .067(7) Uiso . . H
H(12A) .3690(19) .729(2) .5815(16) .090(8) Uiso . . H
H(12B) .3859(19) .556(2) .6060(16) .086(7) Uiso . . H
H(13A) .1908(17) .613(2) .6041(14) .072(7) Uiso . . H
H(13B) .1787(18) .708(2) .4968(15) .079(7) Uiso . . H
H(14A) .2225(17) .393(2) .5173(14) .067(6) Uiso . . H
H(14B) .0986(18) .459(2) .4714(15) .082(7) Uiso . . H
H(16C) .322(2) -.113(3) .3218(17) .118(9) Uiso . . H
H(16A) .413(2) -.001(3) .3919(17) .102(8) Uiso . . H
H(16B) .311(2) -.055(3) .4358(18) .129(10) Uiso . . H

loop_
_atom_type_symbol
_atom_type_description
_atom_type_scat_dispersion_real
_atom_type_scat_dispersion_imag
_atom_type_scat_source
C ? .002 .002 'International Tables Vol. IV Table 2.2B'
H ? .000 .000 'International Tables Vol. IV Table 2.2B'
O ? .008 .006 'International Tables Vol. IV Table 2.2B'

loop_
_geom_angle_atom_site_label_1
_geom_angle_atom_site_label_2
_geom_angle_atom_site_label_3
_geom_angle_site_symmetry_1
_geom_angle_site_symmetry_2
_geom_angle_site_symmetry_3
_geom_angle
_geom_angle_publ_flag
C(2) C(1) C(10) . . . 117.41(16) yes
C(2) C(1) O(1) . . . 121.86(18) yes
C(10) C(1) O(1) . . . 120.68(17) yes
C(1) C(2) C(3) . . . 112.51(17) yes
C(1) C(2) H(2A) . . . 106.7(10) no
C(1) C(2) H(2B) . . . 105.9(10) no
C(3) C(2) H(2A) . . . 110.3(10) no
C(3) C(2) H(2B) . . . 108.5(10) no
H(2A) C(2) H(2B) . . . 112.9(15) no
C(2) C(3) C(4) . . . 111.16(15) yes
C(2) C(3) H(3A) . . . 106.5(11) no
C(2) C(3) H(3B) . . . 110.4(10) no
C(4) C(3) H(3A) . . . 112.2(11) no
C(4) C(3) H(3B) . . . 107.5(11) no
H(3A) C(3) H(3B) . . . 109.1(14) no
C(3) C(4) C(5) . . . 111.27(16) yes
C(3) C(4) H(4A) . . . 112.8(10) no
C(3) C(4) H(4B) . . . 111.7(10) no
C(5) C(4) H(4A) . . . 110.0(10) no
C(5) C(4) H(4B) . . . 107.0(10) no
H(4A) C(4) H(4B) . . . 103.7(14) no
C(4) C(5) C(6) . . . 113.52(16) yes
C(4) C(5) C(10) . . . 112.30(15) yes
C(4) C(5) H(5) . . . 106.9(8) no
C(6) C(5) C(10) . . . 110.46(14) yes
C(6) C(5) H(5) . . . 107.3(9) no
C(10) C(5) H(5) . . . 105.8(8) no
C(5) C(6) C(7) . . . 115.72(16) yes
C(5) C(6) H(6A) . . . 110.0(11) no
C(5) C(6) H(6B) . . . 110.5(10) no
C(7) C(6) H(6A) . . . 107.8(11) no
C(7) C(6) H(6B) . . . 105.0(10) no
H(6A) C(6) H(6B) . . . 107.4(15) no
C(6) C(7) C(8) . . . 117.23(16) yes
C(6) C(7) O(2) . . . 121.25(18) yes
C(8) C(7) O(2) . . . 121.43(18) yes
C(7) C(8) C(9) . . . 117.95(15) yes
C(7) C(8) C(11) . . . 118.98(18) yes
C(9) C(8) C(11) . . . 123.07(18) yes
C(8) C(9) C(10) . . . 112.31(15) yes
C(8) C(9) C(14) . . . 112.40(16) yes
C(8) C(9) H(9) . . . 106.9(9) no
C(10) C(9) C(14) . . . 114.03(16) yes
C(10) C(9) H(9) . . . 104.5(9) no
C(14) C(9) H(9) . . . 105.8(9) no
C(1) C(10) C(5) . . . 110.63(14) yes
C(1) C(10) C(9) . . . 106.94(15) yes
C(1) C(10) C(15) . . . 108.62(15) yes
C(5) C(10) C(9) . . . 109.74(15) yes
C(5) C(10) C(15) . . . 108.36(15) yes
C(9) C(10) C(15) . . . 112.55(14) yes
C(8) C(11) C(12) . . . 123.5(2) yes
C(8) C(11) H(11) . . . 118.6(10) no
C(12) C(11) H(11) . . . 117.9(10) no
C(11) C(12) C(13) . . . 111.44(17) yes
C(11) C(12) H(12A) . . . 109.5(13) no
C(11) C(12) H(12B) . . . 107.6(12) no
C(13) C(12) H(12A) . . . 111.2(13) no
C(13) C(12) H(12B) . . . 109.7(12) no
H(12A) C(12) H(12B) . . . 107.2(16) no
C(12) C(13) C(14) . . . 110.88(19) yes
C(12) C(13) H(13A) . . . 110.6(11) no
C(12) C(13) H(13B) . . . 107.9(11) no
C(14) C(13) H(13A) . . . 108.5(12) no
C(14) C(13) H(13B) . . . 111.7(11) no
H(13A) C(13) H(13B) . . . 107.2(16) no
C(9) C(14) C(13) . . . 111.48(18) yes
C(9) C(14) H(14A) . . . 105.6(11) no
C(9) C(14) H(14B) . . . 109.3(11) no
C(13) C(14) H(14A) . . . 109.1(10) no
C(13) C(14) H(14B) . . . 113.1(12) no
H(14A) C(14) H(14B) . . . 107.9(16) no
C(10) C(15) O(3) . . . 126.51(18) yes
C(10) C(15) O(4) . . . 110.44(15) yes
O(3) C(15) O(4) . . . 123.04(18) yes
O(4) C(16) H(16C) . . . 107.1(14) no
O(4) C(16) H(16A) . . . 109.2(15) no
O(4) C(16) H(16B) . . . 108.6(15) no
H(16C) C(16) H(16A) . . . 119.(2) no
H(16C) C(16) H(16B) . . . 109.(2) no
H(16A) C(16) H(16B) . . . 103.(2) no
C(15) O(4) C(16) . . . 116.78(16) yes

loop_
_geom_bond_atom_site_label_1
_geom_bond_atom_site_label_2
_geom_bond_site_symmetry_1
_geom_bond_site_symmetry_2
_geom_bond_distance
_geom_bond_publ_flag
C(1) C(2) . . 1.501(3) yes
C(1) C(10) . . 1.532(3) yes
C(1) O(1) . . 1.209(2) yes
C(2) C(3) . . 1.529(3) yes
C(2) H(2A) . . .969(19) no
C(2) H(2B) . . .993(18) no
C(3) C(4) . . 1.517(3) yes
C(3) H(3A) . . 1.002(18) no
C(3) H(3B) . . 1.017(18) no
C(4) C(5) . . 1.520(3) yes
C(4) H(4A) . . 1.030(18) no
C(4) H(4B) . . .980(16) no
C(5) C(6) . . 1.519(3) yes
C(5) C(10) . . 1.564(3) yes
C(5) H(5) . . .986(15) no
C(6) C(7) . . 1.497(3) yes
C(6) H(6A) . . .938(16) no
C(6) H(6B) . . 1.012(18) no
C(7) C(8) . . 1.491(3) yes
C(7) O(2) . . 1.216(2) yes
C(8) C(9) . . 1.515(3) yes
C(8) C(11) . . 1.326(3) yes
C(9) C(10) . . 1.555(3) yes
C(9) C(14) . . 1.536(3) yes
C(9) H(9) . . 1.026(15) no
C(10) C(15) . . 1.527(3) yes
C(11) C(12) . . 1.500(3) yes
C(11) H(11) . . .999(19) no
C(12) C(13) . . 1.501(4) yes
C(12) H(12A) . . .98(2) no
C(12) H(12B) . . 1.06(2) no
C(13) C(14) . . 1.522(3) yes
C(13) H(13A) . . .967(19) no
C(13) H(13B) . . 1.07(2) no
C(14) H(14A) . . 1.019(19) no
C(14) H(14B) . . .96(2) no
C(15) O(3) . . 1.195(2) yes
C(15) O(4) . . 1.342(2) yes
C(16) O(4) . . 1.447(3) yes
C(16) H(16C) . . .98(2) no
C(16) H(16A) . . .94(2) no
C(16) H(16B) . . .98(2) no

loop_
_geom_torsion_atom_site_label_1
_geom_torsion_atom_site_label_2
_geom_torsion_atom_site_label_3
_geom_torsion_atom_site_label_4
_geom_torsion_site_symmetry_1
_geom_torsion_site_symmetry_2
_geom_torsion_site_symmetry_3
_geom_torsion_site_symmetry_4
_geom_torsion
_geom_torsion_publ_flag
C(10) C(1) C(2) C(3) . . . . 46.20(10) no
O(1) C(1) C(2) C(3) . . . . -136.5(2) no
C(2) C(1) C(10) C(5) . . . . -43.70(10) no
C(2) C(1) C(10) C(9) . . . . 75.7(2) no
C(2) C(1) C(10) C(15) . . . . -162.5(2) no
O(1) C(1) C(10) C(5) . . . . 138.9(2) no
O(1) C(1) C(10) C(9) . . . . -101.6(2) no
O(1) C(1) C(10) C(15) . . . . 20.10(10) no
C(1) C(2) C(3) C(4) . . . . -52.00(10) no
C(2) C(3) C(4) C(5) . . . . 58.50(10) no
C(3) C(4) C(5) C(6) . . . . 176.4(2) no
C(3) C(4) C(5) C(10) . . . . -57.40(10) no
C(4) C(5) C(6) C(7) . . . . 77.3(2) no
C(10) C(5) C(6) C(7) . . . . -49.90(10) no
C(4) C(5) C(10) C(1) . . . . 48.30(10) no
C(4) C(5) C(10) C(9) . . . . -69.40(10) no
C(4) C(5) C(10) C(15) . . . . 167.3(2) no
C(6) C(5) C(10) C(1) . . . . 176.2(2) no
C(6) C(5) C(10) C(9) . . . . 58.40(10) no
C(6) C(5) C(10) C(15) . . . . -64.80(10) no
C(5) C(6) C(7) C(8) . . . . 36.00(10) no
C(5) C(6) C(7) O(2) . . . . -147.5(2) no
C(6) C(7) C(8) C(9) . . . . -31.20(10) no
C(6) C(7) C(8) C(11) . . . . 149.5(2) no
O(2) C(7) C(8) C(9) . . . . 152.3(2) no
O(2) C(7) C(8) C(11) . . . . -27.00(10) no
C(7) C(8) C(9) C(10) . . . . 40.60(10) no
C(7) C(8) C(9) C(14) . . . . 170.7(2) no
C(11) C(8) C(9) C(10) . . . . -140.2(2) no
C(11) C(8) C(9) C(14) . . . . -10.00(10) no
C(7) C(8) C(11) C(12) . . . . 179.9(2) no
C(9) C(8) C(11) C(12) . . . . .70(10) no
C(8) C(9) C(10) C(1) . . . . -173.7(2) no
C(8) C(9) C(10) C(5) . . . . -53.70(10) no
C(8) C(9) C(10) C(15) . . . . 67.10(10) no
C(14) C(9) C(10) C(1) . . . . 56.90(10) no
C(14) C(9) C(10) C(5) . . . . 177.0(2) no
C(14) C(9) C(10) C(15) . . . . -62.30(10) no
C(8) C(9) C(14) C(13) . . . . 39.00(10) no
C(10) C(9) C(14) C(13) . . . . 168.3(2) no
C(1) C(10) C(15) O(3) . . . . -118.3(2) no
C(1) C(10) C(15) O(4) . . . . 63.00(10) no
C(5) C(10) C(15) O(3) . . . . 121.5(2) no
C(5) C(10) C(15) O(4) . . . . -57.20(10) no
C(9) C(10) C(15) O(3) . . . . -.10(10) no
C(9) C(10) C(15) O(4) . . . . -178.7(2) no
C(8) C(11) C(12) C(13) . . . . -20.80(10) no
C(11) C(12) C(13) C(14) . . . . 49.70(10) no
C(12) C(13) C(14) C(9) . . . . -60.2(2) no
C(10) C(15) O(4) C(16) . . . . -179.8(2) no
O(3) C(15) O(4) C(16) . . . . 1.50(10) no
